data_2201916
loop_
_publ_author_name
'Thomas C. Baddeley'
'Simon M. Clow'
'Philip J. Cox'
'Iain G. Davidson'
'Alison M. Murdoch'
'James L. Wardell'

_publ_section_title
;
 Disordered 2,2',3,3',4,6,6'-hepta-<i>O</i>-pivaloyl-\a,\a'-trehalose
;
_journal_issue 6
_journal_name_full 'Acta Crystallographica Section E'
_journal_page_first o753
_journal_page_last o755
_journal_paper_doi 10.1107/S1600536803009474
_journal_volume 59
_journal_year 2003
_chemical_formula_iupac 'C47 H78 O18'
_chemical_formula_moiety 'C47 H78 O18'
_chemical_formula_sum 'C47 H78 O18'
_chemical_formula_weight 931.09
_chemical_name_common 'heptapivaloyl \a,\a-trehalose'
_chemical_name_systematic
;
2,2',3,3',4,6,6'-hepta-O-pivalato-\a,\a'-trehalose
;
_space_group_IT_number 4
_symmetry_cell_setting monoclinic
_symmetry_space_group_name_Hall 'P 2yb'
_symmetry_space_group_name_H-M 'P 1 21 1'
_atom_sites_solution_hydrogens geom
_atom_sites_solution_primary direct
_atom_sites_solution_secondary difmap
_audit_creation_method SHELXL-97
_cell_angle_alpha 90.00
_cell_angle_beta 102.5721(9)
_cell_angle_gamma 90.00
_cell_formula_units_Z 2
_cell_length_a 14.1855(3)
_cell_length_b 10.6390(2)
_cell_length_c 18.3343(4)
_cell_measurement_reflns_used 5000
_cell_measurement_temperature 150(2)
_cell_measurement_theta_max 26.00
_cell_measurement_theta_min 1.47
_cell_volume 2700.66(10)
_computing_cell_refinement 'DENZO and COLLECT'
_computing_data_collection 'DENZO (Otwinowski & Minor, 1997) and COLLECT (Hooft, 1998)'
_computing_data_reduction 'DENZO and COLLECT'
_computing_molecular_graphics 'ORTEP-3 (Farrugia, 1997)'
_computing_structure_refinement 'SHELXL97 (Sheldrick, 1997)'
_computing_structure_solution 'SIR97 (Altomare et al.,1999)'
_diffrn_ambient_temperature 150(2)
_diffrn_detector_area_resol_mean 9.091
_diffrn_measured_fraction_theta_full 0.997
_diffrn_measured_fraction_theta_max 0.997
_diffrn_measurement_device_type 'Nonius KappaCCD area-detector'
_diffrn_measurement_method '\f and \w scans to fill Ewald sphere'
_diffrn_radiation_monochromator graphite
_diffrn_radiation_source 'Enraf-Nonius FR591 rotating anode'
_diffrn_radiation_type MoK\a
_diffrn_radiation_wavelength 0.71073
_diffrn_reflns_av_R_equivalents 0.0719
_diffrn_reflns_av_sigmaI/netI 0.0380
_diffrn_reflns_limit_h_max 17
_diffrn_reflns_limit_h_min -17
_diffrn_reflns_limit_k_max 13
_diffrn_reflns_limit_k_min -13
_diffrn_reflns_limit_l_max 22
_diffrn_reflns_limit_l_min -22
_diffrn_reflns_number 45444
_diffrn_reflns_theta_full 26.38
_diffrn_reflns_theta_max 26.38
_diffrn_reflns_theta_min 1.47
_diffrn_standards_decay_% 0
_diffrn_standards_number 0
_exptl_absorpt_coefficient_mu 0.087
_exptl_absorpt_correction_T_max 0.9828
_exptl_absorpt_correction_T_min 0.9537
_exptl_absorpt_correction_type multi-scan
_exptl_absorpt_process_details
;
multiple and symmetry-related data measurements via the program
SORTAV (Blessing, 1995, 1997)
;
_exptl_crystal_colour colourless
_exptl_crystal_density_diffrn 1.145
_exptl_crystal_density_method 'not measured'
_exptl_crystal_description lozenge
_exptl_crystal_F_000 1008
_exptl_crystal_size_max 0.55
_exptl_crystal_size_mid 0.20
_exptl_crystal_size_min 0.20
_refine_diff_density_max 0.689
_refine_diff_density_min -0.311
_refine_ls_extinction_coef 0.011(3)
_refine_ls_extinction_expression Fc^*^=kFc[1+0.001xFc^2^\l^3^/sin(2\q)]^-1/4^
_refine_ls_extinction_method SHELXL97
_refine_ls_goodness_of_fit_ref 1.032
_refine_ls_hydrogen_treatment constr
_refine_ls_matrix_type full
_refine_ls_number_parameters 586
_refine_ls_number_reflns 5812
_refine_ls_number_restraints 199
_refine_ls_restrained_S_all 1.025
_refine_ls_R_factor_all 0.0939
_refine_ls_R_factor_gt 0.0782
_refine_ls_shift/su_max 0.013
_refine_ls_shift/su_mean 0.000
_refine_ls_structure_factor_coef Fsqd
_refine_ls_weighting_details 'calc w = 1/[\s^2^(Fo^2^)+(0.1602P)^2^+1.3102P] where P = (Fo^2^+2Fc^2^)/3'
_refine_ls_weighting_scheme calc
_refine_ls_wR_factor_gt 0.2174
_refine_ls_wR_factor_ref 0.2337
_reflns_number_gt 4797
_reflns_number_total 5812
_reflns_threshold_expression I>2\s(I)
_cod_data_source_file cm6040.cif
_cod_data_source_block I
_cod_depositor_comments
;
The following automatic conversions were performed:
'_symmetry_cell_setting' value 'Monoclinic' changed to 'monoclinic'
according to '/home/saulius/struct/CIF-dictionaries/cif_core.dic'
dictionary named 'cif_core.dic' version 2.4.1 from
2010-06-29.

'_geom_bond_publ_flag' value 'Y' changed to 'y' according to
'/home/saulius/struct/CIF-dictionaries/cif_core.dic' dictionary named
'cif_core.dic' version 2.4.1 from 2010-06-29 (2
times).

'_geom_bond_publ_flag' value 'N' changed to 'n' according to
'/home/saulius/struct/CIF-dictionaries/cif_core.dic' dictionary named
'cif_core.dic' version 2.4.1 from 2010-06-29 (154 times).

Automatic conversion script
Id: cif_fix_enum 1527 2010-12-29 10:47:43Z saulius 

The following automatic conversions were performed:

'_symmetry_cell_setting' value 'Monoclinic' changed to 'monoclinic'
according to /home/saulius/struct/CIF-dictionaries/cif_core.dic
dictionary named 'cif_core.dic' version 2.4.1 from
2010-06-29.

'_geom_bond_publ_flag' value 'Y' changed to 'y'
according to /home/saulius/struct/CIF-dictionaries/cif_core.dic
dictionary named 'cif_core.dic' version 2.4.1 from 2010-06-29 (2
times).

'_geom_bond_publ_flag' value 'N' changed to 'n' according to
/home/saulius/struct/CIF-dictionaries/cif_core.dic dictionary named
'cif_core.dic' version 2.4.1 from 2010-06-29 (154
times).

'_geom_angle_publ_flag' value 'Y' changed to 'y' according
to /home/saulius/struct/CIF-dictionaries/cif_core.dic dictionary
named 'cif_core.dic' version 2.4.1 from 2010-06-29 (3
times).

'_geom_angle_publ_flag' value 'N' changed to 'n' according
to /home/saulius/struct/CIF-dictionaries/cif_core.dic dictionary
named 'cif_core.dic' version 2.4.1 from 2010-06-29 (302
times).

'_geom_torsion_publ_flag' value 'N' changed to 'n' according
to /home/saulius/struct/CIF-dictionaries/cif_core.dic dictionary
named 'cif_core.dic' version 2.4.1 from 2010-06-29 (121
time).

'_geom_torsion_publ_flag' value 'Y' changed to 'y' according
to /home/saulius/struct/CIF-dictionaries/cif_core.dic dictionary
named 'cif_core.dic' version 2.4.1 from 2010-06-29 (4 times).

Automatic conversion script
Id: cif_fix_values 1715 2011-07-08 13:25:40Z adriana 
;
_cod_original_sg_symbol_H-M 'P 21'
_cod_database_code 2201916
_cod_database_fobs_code 2201916

loop_
_symmetry_equiv_pos_as_xyz
'x, y, z'
'-x, y+1/2, -z'

loop_
_atom_site_label
_atom_site_fract_x
_atom_site_fract_y
_atom_site_fract_z
_atom_site_U_iso_or_equiv
_atom_site_adp_type
_atom_site_calc_flag
_atom_site_refinement_flags
_atom_site_occupancy
_atom_site_disorder_assembly
_atom_site_disorder_group
_atom_site_type_symbol
O1 0.7142(2) 0.7414(3) 0.14034(16) 0.0323(7) Uani d U 1 . . O
O2 0.5326(2) 0.7820(3) 0.16472(18) 0.0338(7) Uani d U 1 . . O
O3 0.3935(3) 0.6784(5) 0.1442(4) 0.0859(18) Uani d U 1 . . O
O4 0.5614(2) 0.7130(3) 0.31776(17) 0.0325(7) Uani d U 1 . . O
O5 0.7140(2) 0.5342(3) 0.18155(19) 0.0388(7) Uani d U 1 . . O
O6 0.6377(4) 0.8739(6) 0.3812(3) 0.095(2) Uani d U 1 . . O
O7 0.7669(2) 0.6335(4) 0.37633(18) 0.0407(8) Uani d U 1 . . O
O8 0.6878(4) 0.5175(7) 0.4445(3) 0.0897(18) Uani d U 1 . . O
O9 0.7859(2) 0.3501(3) 0.2919(2) 0.0485(9) Uani d U 1 . . O
O10 0.9239(3) 0.2564(5) 0.3388(3) 0.0692(13) Uani d U 1 . . O
O2' 0.9069(2) 0.8168(3) 0.16592(17) 0.0368(7) Uani d U 1 . . O
O3' 0.9823(4) 0.6473(5) 0.1352(2) 0.0791(16) Uani d U 1 . . O
O4' 0.8905(2) 1.0310(4) 0.07390(18) 0.0416(8) Uani d U 1 . . O
O5' 0.7029(2) 0.7376(3) 0.01133(17) 0.0365(7) Uani d U 1 . . O
O6' 0.8608(3) 1.1599(5) 0.1630(3) 0.0709(14) Uani d U 1 . . O
O7' 0.6945(4) 1.0835(5) 0.0010(3) 0.0786(15) Uani d U 1 . . O
H7' 0.6713 1.1024 -0.0438 0.094 Uiso calc R 1 . . H
O9' 0.6317(2) 0.8403(4) -0.13204(18) 0.0419(8) Uani d U 1 . . O
O10' 0.4893(3) 0.8760(4) -0.2097(2) 0.0523(10) Uani d U 1 . . O
C1 0.6569(3) 0.6347(5) 0.1484(2) 0.0341(9) Uani d U 1 . . C
H1A 0.6198 0.6082 0.0979 0.041 Uiso calc R 1 . . H
C2 0.5860(3) 0.6720(4) 0.1963(2) 0.0307(9) Uani d U 1 . . C
H2A 0.5396 0.6013 0.1964 0.037 Uiso calc R 1 . . H
C3 0.6365(3) 0.7003(4) 0.2757(2) 0.0291(8) Uani d U 1 . . C
H3A 0.6738 0.7804 0.2778 0.035 Uiso calc R 1 . . H
C4 0.7035(3) 0.5931(4) 0.3073(2) 0.0330(9) Uani d U 1 . . C
H4A 0.6661 0.5166 0.3154 0.040 Uiso calc R 1 . . H
C5 0.7711(3) 0.5646(4) 0.2541(3) 0.0366(10) Uani d U 1 . . C
H5A 0.8095 0.6420 0.2496 0.044 Uiso calc R 1 . . H
C6 0.4370(4) 0.7738(5) 0.1400(3) 0.0480(12) Uani d U 1 . . C
C7 0.3908(4) 0.8953(6) 0.1077(4) 0.0510(13) Uani d U 1 . . C
C8 0.2936(5) 0.9037(9) 0.1286(4) 0.0697(18) Uani d U 1 . . C
H8A 0.3028 0.9066 0.1831 0.084 Uiso calc R 1 . . H
H8B 0.2547 0.8299 0.1093 0.084 Uiso calc R 1 . . H
H8C 0.2601 0.9800 0.1069 0.084 Uiso calc R 1 . . H
C9 0.3736(5) 0.8889(7) 0.0222(4) 0.0662(17) Uani d U 1 . . C
H9A 0.3335 0.8155 0.0040 0.079 Uiso calc R 1 . . H
H9B 0.4357 0.8817 0.0074 0.079 Uiso calc R 1 . . H
H9C 0.3405 0.9655 0.0005 0.079 Uiso calc R 1 . . H
C10 0.4530(5) 1.0103(7) 0.1353(6) 0.083(2) Uani d U 1 . . C
H10A 0.4645 1.0149 0.1899 0.099 Uiso calc R 1 . . H
H10B 0.4194 1.0865 0.1135 0.099 Uiso calc R 1 . . H
H10C 0.5149 1.0033 0.1201 0.099 Uiso calc R 1 . . H
C11 0.5675(4) 0.8081(5) 0.3659(3) 0.0425(11) Uani d U 1 . . C
C12 0.4819(4) 0.8150(5) 0.4036(3) 0.0442(11) Uani d U 1 . . C
C13 0.4973(7) 0.9324(8) 0.4537(5) 0.080(2) Uani d U 1 . . C
H13A 0.4435 0.9408 0.4791 0.097 Uiso calc R 1 . . H
H13B 0.5001 1.0071 0.4230 0.097 Uiso calc R 1 . . H
H13C 0.5580 0.9242 0.4910 0.097 Uiso calc R 1 . . H
C14 0.4815(8) 0.6963(8) 0.4482(6) 0.095(3) Uani d U 1 . . C
H14A 0.4707 0.6239 0.4143 0.113 Uiso calc R 1 . . H
H14B 0.4296 0.7005 0.4758 0.113 Uiso calc R 1 . . H
H14C 0.5437 0.6870 0.4835 0.113 Uiso calc R 1 . . H
C15 0.3910(5) 0.8252(12) 0.3461(5) 0.097(3) Uani d U 1 . . C
H15A 0.3820 0.7490 0.3154 0.116 Uiso calc R 1 . . H
H15B 0.3945 0.8985 0.3144 0.116 Uiso calc R 1 . . H
H15C 0.3365 0.8350 0.3706 0.116 Uiso calc R 1 . . H
C16 0.7530(4) 0.5863(6) 0.4416(3) 0.0487(12) Uani d U 1 A . C
C17 0.8293(4) 0.6325(7) 0.5069(3) 0.0627(17) Uani d DU 1 . . C
C18 0.7842(13) 0.632(2) 0.5737(8) 0.096(6) Uiso d PDU 0.488(19) A 1 C
H18A 0.7149 0.6484 0.5578 0.115 Uiso calc PR 0.488(19) A 1 H
H18B 0.8144 0.6966 0.6091 0.115 Uiso calc PR 0.488(19) A 1 H
H18C 0.7940 0.5491 0.5980 0.115 Uiso calc PR 0.488(19) A 1 H
C19 0.9028(13) 0.5285(17) 0.5077(12) 0.105(7) Uiso d PDU 0.488(19) A 1 C
H19A 0.9257 0.4982 0.5590 0.126 Uiso calc PR 0.488(19) A 1 H
H19B 0.9574 0.5611 0.4887 0.126 Uiso calc PR 0.488(19) A 1 H
H19C 0.8725 0.4590 0.4760 0.126 Uiso calc PR 0.488(19) A 1 H
C20 0.8723(16) 0.7568(14) 0.4923(13) 0.111(8) Uiso d PDU 0.488(19) A 1 C
H20A 0.9428 0.7492 0.5019 0.134 Uiso calc PR 0.488(19) A 1 H
H20B 0.8548 0.8209 0.5254 0.134 Uiso calc PR 0.488(19) A 1 H
H20C 0.8474 0.7813 0.4401 0.134 Uiso calc PR 0.488(19) A 1 H
C18' 0.8185(13) 0.5609(16) 0.5761(8) 0.093(6) Uiso d PDU 0.512(19) A 2 C
H18D 0.8800 0.5620 0.6129 0.112 Uiso calc PR 0.512(19) A 2 H
H18E 0.8001 0.4738 0.5626 0.112 Uiso calc PR 0.512(19) A 2 H
H18F 0.7684 0.6007 0.5976 0.112 Uiso calc PR 0.512(19) A 2 H
C19' 0.9275(10) 0.616(2) 0.4902(11) 0.113(7) Uiso d PDU 0.512(19) A 2 C
H19D 0.9652 0.5567 0.5261 0.135 Uiso calc PR 0.512(19) A 2 H
H19E 0.9607 0.6972 0.4942 0.135 Uiso calc PR 0.512(19) A 2 H
H19F 0.9208 0.5828 0.4394 0.135 Uiso calc PR 0.512(19) A 2 H
C20' 0.8075(15) 0.7709(12) 0.5160(12) 0.108(7) Uiso d PDU 0.512(19) A 2 C
H20D 0.7461 0.7791 0.5317 0.130 Uiso calc PR 0.512(19) A 2 H
H20E 0.8031 0.8143 0.4682 0.130 Uiso calc PR 0.512(19) A 2 H
H20F 0.8594 0.8085 0.5538 0.130 Uiso calc PR 0.512(19) A 2 H
C21 0.8395(4) 0.4592(5) 0.2792(4) 0.0475(13) Uani d U 1 . . C
H21A 0.8766 0.4408 0.2406 0.057 Uiso calc R 1 . . H
H21B 0.8856 0.4828 0.3259 0.057 Uiso calc R 1 . . H
C22 0.8379(4) 0.2530(6) 0.3212(4) 0.0543(13) Uani d U 1 . . C
C23 0.7740(5) 0.1426(7) 0.3333(4) 0.0628(15) Uani d U 1 . . C
C24 0.8306(5) 0.0256(7) 0.3374(5) 0.0755(19) Uani d U 1 . . C
H24A 0.8876 0.0317 0.3785 0.091 Uiso calc R 1 . . H
H24B 0.8512 0.0131 0.2902 0.091 Uiso calc R 1 . . H
H24C 0.7907 -0.0456 0.3462 0.091 Uiso calc R 1 . . H
C25 0.6838(5) 0.1330(7) 0.2686(4) 0.0697(17) Uani d U 1 . . C
H25A 0.6434 0.0627 0.2781 0.084 Uiso calc R 1 . . H
H25B 0.7040 0.1189 0.2215 0.084 Uiso calc R 1 . . H
H25C 0.6468 0.2113 0.2654 0.084 Uiso calc R 1 . . H
C26 0.7512(7) 0.1682(7) 0.4059(4) 0.079(2) Uani d U 1 . . C
H26A 0.8112 0.1722 0.4444 0.095 Uiso calc R 1 . . H
H26B 0.7102 0.1008 0.4182 0.095 Uiso calc R 1 . . H
H26C 0.7171 0.2486 0.4039 0.095 Uiso calc R 1 . . H
C1' 0.7650(3) 0.7228(5) 0.0822(2) 0.0348(9) Uani d U 1 . . C
H1B 0.7928 0.6361 0.0863 0.042 Uiso calc R 1 . . H
C2' 0.8466(3) 0.8183(5) 0.0922(2) 0.0360(10) Uani d U 1 . . C
H2B 0.8875 0.7984 0.0556 0.043 Uiso calc R 1 . . H
C3' 0.8093(4) 0.9511(5) 0.0782(3) 0.0389(10) Uani d U 1 . . C
H3B 0.7787 0.9795 0.1196 0.047 Uiso calc R 1 . . H
C4' 0.7380(4) 0.9595(5) 0.0046(3) 0.0494(12) Uani d U 1 . . C
H4B 0.7714 0.9476 -0.0377 0.059 Uiso calc R 1 . . H
C5' 0.6590(3) 0.8600(5) 0.0014(3) 0.0407(10) Uani d U 1 . . C
H5B 0.6261 0.8757 0.0435 0.049 Uiso calc R 1 . . H
C6' 0.9788(4) 0.7328(6) 0.1782(3) 0.0475(12) Uani d U 1 . . C
C7' 1.0517(4) 0.7576(6) 0.2509(3) 0.0496(12) Uani d U 1 . . C
C8' 1.0040(5) 0.7559(8) 0.3157(3) 0.0641(17) Uani d U 1 . . C
H8D 0.9764 0.6725 0.3199 0.077 Uiso calc R 1 . . H
H8E 0.9524 0.8190 0.3081 0.077 Uiso calc R 1 . . H
H8F 1.0517 0.7751 0.3616 0.077 Uiso calc R 1 . . H
C9' 1.1320(7) 0.6618(11) 0.2596(5) 0.102(3) Uani d U 1 . . C
H9D 1.1055 0.5775 0.2628 0.122 Uiso calc R 1 . . H
H9E 1.1806 0.6796 0.3052 0.122 Uiso calc R 1 . . H
H9F 1.1621 0.6663 0.2163 0.122 Uiso calc R 1 . . H
C10' 1.0956(5) 0.8912(8) 0.2470(4) 0.0727(19) Uani d U 1 . . C
H10D 1.1436 0.9077 0.2931 0.087 Uiso calc R 1 . . H
H10E 1.0441 0.9542 0.2411 0.087 Uiso calc R 1 . . H
H10F 1.1266 0.8956 0.2042 0.087 Uiso calc R 1 . . H
C11' 0.9055(4) 1.1359(6) 0.1166(3) 0.0473(12) Uani d U 1 . . C
C12' 0.9833(4) 1.2188(5) 0.0972(3) 0.0588(15) Uani d DU 1 . . C
C13' 1.0242(8) 1.3007(12) 0.1634(7) 0.176(7) Uani d DU 1 . . C
H13D 1.0544 1.2479 0.2058 0.211 Uiso calc R 1 . . H
H13E 0.9722 1.3503 0.1767 0.211 Uiso calc R 1 . . H
H13F 1.0727 1.3574 0.1507 0.211 Uiso calc R 1 . . H
C14' 1.0635(4) 1.1436(6) 0.0766(3) 0.0499(12) Uani d DU 1 . . C
H14D 1.0370 1.0898 0.0336 0.060 Uiso calc R 1 . . H
H14E 1.0944 1.0913 0.1191 0.060 Uiso calc R 1 . . H
H14F 1.1114 1.2009 0.0636 0.060 Uiso calc R 1 . . H
C15' 0.9351(6) 1.2964(10) 0.0313(7) 0.148(5) Uani d DU 1 . . C
H15D 0.9087 1.2410 -0.0108 0.178 Uiso calc R 1 . . H
H15E 0.9824 1.3535 0.0174 0.178 Uiso calc R 1 . . H
H15F 0.8827 1.3455 0.0444 0.178 Uiso calc R 1 . . H
C21' 0.5841(4) 0.8600(6) -0.0703(3) 0.0458(12) Uani d U 1 . . C
H21C 0.5366 0.7922 -0.0693 0.055 Uiso calc R 1 . . H
H21D 0.5494 0.9414 -0.0764 0.055 Uiso calc R 1 . . H
C22' 0.5747(3) 0.8519(5) -0.2007(3) 0.0369(9) Uani d U 1 . . C
C23' 0.6279(4) 0.8337(6) -0.2627(3) 0.0503(13) Uani d U 1 . . C
C24' 0.5545(7) 0.8239(16) -0.3362(4) 0.118(4) Uani d U 1 . . C
H24D 0.5170 0.9019 -0.3452 0.141 Uiso calc R 1 . . H
H24E 0.5110 0.7531 -0.3340 0.141 Uiso calc R 1 . . H
H24F 0.5881 0.8103 -0.3769 0.141 Uiso calc R 1 . . H
C25' 0.6864(9) 0.7126(11) -0.2500(5) 0.106(3) Uani d U 1 . . C
H25D 0.6426 0.6409 -0.2520 0.128 Uiso calc R 1 . . H
H25E 0.7306 0.7156 -0.2008 0.128 Uiso calc R 1 . . H
H25F 0.7236 0.7036 -0.2888 0.128 Uiso calc R 1 . . H
C26' 0.6943(12) 0.9452(13) -0.2626(8) 0.159(6) Uani d U 1 . . C
H26D 0.6561 1.0227 -0.2698 0.191 Uiso calc R 1 . . H
H26E 0.7287 0.9360 -0.3033 0.191 Uiso calc R 1 . . H
H26F 0.7411 0.9490 -0.2147 0.191 Uiso calc R 1 . . H

loop_
_atom_site_aniso_label
_atom_site_aniso_U_11
_atom_site_aniso_U_22
_atom_site_aniso_U_33
_atom_site_aniso_U_12
_atom_site_aniso_U_13
_atom_site_aniso_U_23
O1 0.0353(15) 0.0345(15) 0.0298(14) -0.0049(13) 0.0129(12) -0.0035(12)
O2 0.0281(14) 0.0332(16) 0.0402(16) -0.0030(12) 0.0074(13) 0.0037(13)
O3 0.054(3) 0.055(3) 0.132(5) -0.017(2) -0.016(3) 0.015(3)
O4 0.0303(14) 0.0346(16) 0.0369(15) -0.0032(12) 0.0171(12) -0.0052(13)
O5 0.0411(17) 0.0323(15) 0.0484(18) 0.0008(13) 0.0219(15) -0.0054(14)
O6 0.110(4) 0.082(4) 0.115(4) -0.054(3) 0.074(4) -0.062(3)
O7 0.0379(17) 0.0502(19) 0.0329(16) -0.0028(15) 0.0055(13) 0.0140(14)
O8 0.106(4) 0.120(5) 0.056(3) -0.050(4) 0.045(3) 0.005(3)
O9 0.0374(17) 0.0312(16) 0.081(3) 0.0035(14) 0.0216(18) 0.0056(17)
O10 0.046(2) 0.054(2) 0.099(3) -0.0004(19) -0.001(2) 0.018(2)
O2' 0.0305(15) 0.0496(19) 0.0310(15) -0.0007(13) 0.0084(12) -0.0058(14)
O3' 0.100(4) 0.071(3) 0.055(2) 0.046(3) -0.010(2) -0.020(2)
O4' 0.0407(17) 0.0478(19) 0.0410(17) -0.0123(15) 0.0189(14) -0.0047(15)
O5' 0.0347(16) 0.0432(17) 0.0317(15) -0.0005(13) 0.0072(13) -0.0033(14)
O6' 0.066(3) 0.079(3) 0.080(3) -0.023(2) 0.043(2) -0.030(3)
O7' 0.090(4) 0.054(2) 0.077(3) 0.000(2) -0.016(3) 0.006(2)
O9' 0.0322(16) 0.059(2) 0.0361(16) 0.0027(15) 0.0100(13) 0.0057(15)
O10' 0.0362(17) 0.066(3) 0.050(2) 0.0009(17) -0.0006(15) -0.0142(19)
C1 0.036(2) 0.037(2) 0.031(2) -0.0076(18) 0.0119(17) -0.0043(18)
C2 0.029(2) 0.029(2) 0.035(2) -0.0046(16) 0.0102(17) -0.0009(17)
C3 0.0289(19) 0.031(2) 0.0306(19) -0.0017(16) 0.0142(16) -0.0014(16)
C4 0.030(2) 0.033(2) 0.038(2) 0.0010(17) 0.0116(18) 0.0033(17)
C5 0.034(2) 0.030(2) 0.051(3) -0.0004(17) 0.0209(19) 0.0041(18)
C6 0.044(3) 0.049(3) 0.047(3) -0.010(2) 0.000(2) 0.002(2)
C7 0.034(2) 0.047(3) 0.069(3) -0.002(2) 0.006(2) 0.006(3)
C8 0.053(3) 0.092(5) 0.069(4) 0.001(3) 0.023(3) 0.006(4)
C9 0.072(4) 0.064(4) 0.073(4) 0.014(3) 0.038(3) 0.024(3)
C10 0.051(3) 0.043(3) 0.148(7) 0.003(3) 0.008(4) -0.005(4)
C11 0.061(3) 0.029(2) 0.045(3) -0.007(2) 0.026(2) -0.0058(19)
C12 0.055(3) 0.047(3) 0.036(2) 0.005(2) 0.021(2) -0.001(2)
C13 0.103(6) 0.067(4) 0.083(5) 0.011(4) 0.046(4) -0.015(4)
C14 0.126(7) 0.063(4) 0.125(7) 0.008(4) 0.093(6) 0.017(4)
C15 0.062(4) 0.128(8) 0.102(6) 0.020(5) 0.021(4) -0.025(5)
C16 0.046(3) 0.060(3) 0.047(3) 0.006(2) 0.025(2) 0.011(2)
C17 0.054(3) 0.096(5) 0.038(3) 0.015(3) 0.011(2) 0.020(3)
C21 0.036(2) 0.038(2) 0.077(4) 0.005(2) 0.030(2) 0.012(2)
C22 0.045(3) 0.044(3) 0.069(4) 0.004(2) 0.003(3) 0.009(3)
C23 0.058(3) 0.052(3) 0.078(4) -0.006(3) 0.014(3) 0.010(3)
C24 0.061(4) 0.057(3) 0.102(5) -0.005(3) 0.002(4) 0.024(4)
C25 0.054(3) 0.058(4) 0.093(5) -0.001(3) 0.007(3) 0.013(4)
C26 0.105(6) 0.052(4) 0.081(4) -0.014(4) 0.022(4) 0.002(3)
C1' 0.038(2) 0.041(2) 0.029(2) -0.0017(18) 0.0143(17) -0.0022(18)
C2' 0.035(2) 0.048(3) 0.027(2) -0.0002(19) 0.0108(17) -0.0010(19)
C3' 0.038(2) 0.042(2) 0.039(2) -0.0060(19) 0.0126(19) 0.0042(19)
C4' 0.049(3) 0.048(3) 0.048(3) -0.002(2) 0.004(2) 0.012(2)
C5' 0.034(2) 0.050(3) 0.037(2) 0.001(2) 0.0058(19) -0.001(2)
C6' 0.050(3) 0.053(3) 0.041(2) 0.011(2) 0.014(2) 0.000(2)
C7' 0.036(2) 0.058(3) 0.054(3) 0.006(2) 0.006(2) 0.001(3)
C8' 0.059(3) 0.089(5) 0.042(3) -0.016(3) 0.007(2) 0.003(3)
C9' 0.093(6) 0.111(7) 0.085(5) 0.055(6) -0.016(4) -0.010(5)
C10' 0.052(3) 0.090(5) 0.071(4) -0.022(3) 0.001(3) 0.020(4)
C11' 0.039(2) 0.055(3) 0.052(3) -0.008(2) 0.019(2) -0.009(2)
C12' 0.053(3) 0.044(3) 0.090(4) -0.012(2) 0.039(3) -0.016(3)
C13' 0.147(9) 0.197(13) 0.232(11) -0.122(9) 0.146(8) -0.170(11)
C14' 0.045(3) 0.053(3) 0.057(3) -0.003(2) 0.023(2) 0.010(2)
C15' 0.074(5) 0.115(8) 0.270(12) 0.033(5) 0.072(7) 0.124(9)
C21' 0.037(2) 0.066(3) 0.036(2) -0.001(2) 0.0095(19) -0.003(2)
C22' 0.035(2) 0.035(2) 0.039(2) -0.0020(18) 0.0020(18) -0.0002(19)
C23' 0.048(3) 0.059(3) 0.047(3) 0.000(2) 0.018(2) 0.014(3)
C24' 0.091(6) 0.217(14) 0.049(4) 0.007(7) 0.021(3) -0.004(6)
C25' 0.149(8) 0.117(7) 0.072(5) 0.060(6) 0.065(5) 0.012(5)
C26' 0.223(13) 0.134(8) 0.166(11) -0.105(10) 0.143(10) -0.048(8)

loop_
_atom_type_symbol
_atom_type_description
_atom_type_scat_dispersion_real
_atom_type_scat_dispersion_imag
_atom_type_scat_source
C C 0.0033 0.0016 'International Tables Vol C Tables 4.2.6.8 and 6.1.1.4'
H H 0.0000 0.0000 'International Tables Vol C Tables 4.2.6.8 and 6.1.1.4'
O O 0.0106 0.0060 'International Tables Vol C Tables 4.2.6.8 and 6.1.1.4'

loop_
_geom_angle_atom_site_label_1
_geom_angle_atom_site_label_2
_geom_angle_atom_site_label_3
_geom_angle
_geom_angle_publ_flag
C1 O1 C1' 111.1(3) y
C6 O2 C2 119.2(4) n
C11 O4 C3 118.3(3) n
C1 O5 C5 112.8(3) n
C16 O7 C4 118.7(4) n
C22 O9 C21 115.6(4) n
C6' O2' C2' 116.3(4) n
C11' O4' C3' 118.7(4) n
C1' O5' C5' 112.6(3) n
C4' O7' H7' 109.5 n
C22' O9' C21' 115.4(4) n
O5 C1 O1 111.4(3) n
O5 C1 C2 110.0(3) n
O1 C1 C2 108.3(4) n
O5 C1 H1A 109.0 n
O1 C1 H1A 109.0 n
C2 C1 H1A 109.0 n
O2 C2 C3 108.9(3) n
O2 C2 C1 109.5(3) n
C3 C2 C1 112.0(3) n
O2 C2 H2A 108.8 n
C3 C2 H2A 108.8 n
C1 C2 H2A 108.8 n
O4 C3 C2 106.4(3) n
O4 C3 C4 109.9(3) n
C2 C3 C4 110.2(3) n
O4 C3 H3A 110.1 n
C2 C3 H3A 110.1 n
C4 C3 H3A 110.1 n
O7 C4 C3 109.2(4) n
O7 C4 C5 104.9(3) n
C3 C4 C5 109.4(4) n
O7 C4 H4A 111.1 n
C3 C4 H4A 111.1 n
C5 C4 H4A 111.1 n
O5 C5 C21 108.3(4) n
O5 C5 C4 109.1(4) n
C21 C5 C4 113.9(4) n
O5 C5 H5A 108.4 n
C21 C5 H5A 108.4 n
C4 C5 H5A 108.4 n
O3 C6 O2 122.2(5) n
O3 C6 C7 124.4(5) n
O2 C6 C7 113.4(4) n
C6 C7 C8 107.0(5) n
C6 C7 C10 112.7(5) n
C8 C7 C10 111.2(6) n
C6 C7 C9 108.8(5) n
C8 C7 C9 108.0(5) n
C10 C7 C9 109.0(6) n
C7 C8 H8A 109.5 n
C7 C8 H8B 109.5 n
H8A C8 H8B 109.5 n
C7 C8 H8C 109.5 n
H8A C8 H8C 109.5 n
H8B C8 H8C 109.5 n
C7 C9 H9A 109.5 n
C7 C9 H9B 109.5 n
H9A C9 H9B 109.5 n
C7 C9 H9C 109.5 n
H9A C9 H9C 109.5 n
H9B C9 H9C 109.5 n
C7 C10 H10A 109.5 n
C7 C10 H10B 109.5 n
H10A C10 H10B 109.5 n
C7 C10 H10C 109.5 n
H10A C10 H10C 109.5 n
H10B C10 H10C 109.5 n
O6 C11 O4 121.9(4) n
O6 C11 C12 124.7(5) n
O4 C11 C12 113.2(4) n
C15 C12 C14 110.0(8) n
C15 C12 C11 109.7(5) n
C14 C12 C11 107.7(5) n
C15 C12 C13 110.8(6) n
C14 C12 C13 112.0(6) n
C11 C12 C13 106.7(5) n
C12 C13 H13A 109.5 n
C12 C13 H13B 109.5 n
H13A C13 H13B 109.5 n
C12 C13 H13C 109.5 n
H13A C13 H13C 109.5 n
H13B C13 H13C 109.5 n
C12 C14 H14A 109.5 n
C12 C14 H14B 109.5 n
H14A C14 H14B 109.5 n
C12 C14 H14C 109.5 n
H14A C14 H14C 109.5 n
H14B C14 H14C 109.5 n
C12 C15 H15A 109.5 n
C12 C15 H15B 109.5 n
H15A C15 H15B 109.5 n
C12 C15 H15C 109.5 n
H15A C15 H15C 109.5 n
H15B C15 H15C 109.5 n
O8 C16 O7 122.2(5) n
O8 C16 C17 126.5(5) y
O7 C16 C17 111.3(5) n
C18 C17 C19' 138.2(12) n
C18 C17 C20 114.4(9) n
C19' C17 C20 68.7(10) n
C18 C17 C16 106.7(9) n
C19' C17 C16 109.6(9) n
C20 C17 C16 113.1(10) n
C18 C17 C18' 34.4(9) n
C19' C17 C18' 112.3(8) n
C20 C17 C18' 135.2(12) n
C16 C17 C18' 108.4(9) n
C18 C17 C19 113.7(8) n
C19' C17 C19 41.4(10) n
C20 C17 C19 109.8(8) n
C16 C17 C19 98.2(10) n
C18' C17 C19 79.6(9) n
C18 C17 C20' 77.5(10) n
C19' C17 C20' 110.8(9) n
C20 C17 C20' 43.0(9) n
C16 C17 C20' 105.9(10) n
C18' C17 C20' 109.6(8) n
C19 C17 C20' 149.3(12) n
C17 C18 H18A 109.5 n
C17 C18 H18B 109.5 n
H18A C18 H18B 109.5 n
C17 C18 H18C 109.5 n
H18A C18 H18C 109.5 n
H18B C18 H18C 109.5 n
C17 C19 H19A 109.5 n
C17 C19 H19B 109.5 n
H19A C19 H19B 109.5 n
C17 C19 H19C 109.5 n
H19A C19 H19C 109.5 n
H19B C19 H19C 109.5 n
C17 C20 H20A 109.5 n
C17 C20 H20B 109.5 n
H20A C20 H20B 109.5 n
C17 C20 H20C 109.5 n
H20A C20 H20C 109.5 n
H20B C20 H20C 109.5 n
C17 C18' H18D 109.5 n
C17 C18' H18E 109.5 n
H18D C18' H18E 109.5 n
C17 C18' H18F 109.5 n
H18D C18' H18F 109.5 n
H18E C18' H18F 109.5 n
C17 C19' H19D 109.5 n
C17 C19' H19E 109.5 n
H19D C19' H19E 109.5 n
C17 C19' H19F 109.5 n
H19D C19' H19F 109.5 n
H19E C19' H19F 109.5 n
C17 C20' H20D 109.5 n
C17 C20' H20E 109.5 n
H20D C20' H20E 109.5 n
C17 C20' H20F 109.5 n
H20D C20' H20F 109.5 n
H20E C20' H20F 109.5 n
O9 C21 C5 109.1(4) n
O9 C21 H21A 109.9 n
C5 C21 H21A 109.9 n
O9 C21 H21B 109.9 n
C5 C21 H21B 109.9 n
H21A C21 H21B 108.3 n
O10 C22 O9 122.5(6) n
O10 C22 C23 126.0(5) n
O9 C22 C23 111.4(5) n
C26 C23 C24 109.7(7) n
C26 C23 C22 104.1(6) y
C24 C23 C22 108.8(5) n
C26 C23 C25 113.6(6) n
C24 C23 C25 109.5(6) n
C22 C23 C25 111.0(5) n
C23 C24 H24A 109.5 n
C23 C24 H24B 109.5 n
H24A C24 H24B 109.5 n
C23 C24 H24C 109.5 n
H24A C24 H24C 109.5 n
H24B C24 H24C 109.5 n
C23 C25 H25A 109.5 n
C23 C25 H25B 109.5 n
H25A C25 H25B 109.5 n
C23 C25 H25C 109.5 n
H25A C25 H25C 109.5 n
H25B C25 H25C 109.5 n
C23 C26 H26A 109.5 n
C23 C26 H26B 109.5 n
H26A C26 H26B 109.5 n
C23 C26 H26C 109.5 n
H26A C26 H26C 109.5 n
H26B C26 H26C 109.5 n
O5' C1' O1 111.0(3) n
O5' C1' C2' 110.0(4) n
O1 C1' C2' 108.2(3) n
O5' C1' H1B 109.2 n
O1 C1' H1B 109.2 n
C2' C1' H1B 109.2 n
O2' C2' C3' 106.6(4) n
O2' C2' C1' 112.9(4) n
C3' C2' C1' 112.0(4) n
O2' C2' H2B 108.4 n
C3' C2' H2B 108.4 n
C1' C2' H2B 108.4 n
O4' C3' C4' 107.7(4) n
O4' C3' C2' 107.8(4) n
C4' C3' C2' 110.5(4) n
O4' C3' H3B 110.3 n
C4' C3' H3B 110.3 n
C2' C3' H3B 110.3 n
O7' C4' C3' 106.9(5) n
O7' C4' C5' 109.0(5) n
C3' C4' C5' 109.7(4) n
O7' C4' H4B 110.4 n
C3' C4' H4B 110.4 n
C5' C4' H4B 110.4 n
O5' C5' C21' 108.4(4) n
O5' C5' C4' 109.2(4) n
C21' C5' C4' 114.0(4) n
O5' C5' H5B 108.4 n
C21' C5' H5B 108.4 n
C4' C5' H5B 108.4 n
O3' C6' O2' 121.9(5) n
O3' C6' C7' 125.7(5) n
O2' C6' C7' 112.4(4) n
C8' C7' C9' 111.8(6) n
C8' C7' C6' 110.8(5) n
C9' C7' C6' 109.2(5) n
C8' C7' C10' 107.6(6) n
C9' C7' C10' 108.7(6) n
C6' C7' C10' 108.6(5) n
C7' C8' H8D 109.5 n
C7' C8' H8E 109.5 n
H8D C8' H8E 109.5 n
C7' C8' H8F 109.5 n
H8D C8' H8F 109.5 n
H8E C8' H8F 109.5 n
C7' C9' H9D 109.5 n
C7' C9' H9E 109.5 n
H9D C9' H9E 109.5 n
C7' C9' H9F 109.5 n
H9D C9' H9F 109.5 n
H9E C9' H9F 109.5 n
C7' C10' H10D 109.5 n
C7' C10' H10E 109.5 n
H10D C10' H10E 109.5 n
C7' C10' H10F 109.5 n
H10D C10' H10F 109.5 n
H10E C10' H10F 109.5 n
O6' C11' O4' 123.2(5) n
O6' C11' C12' 124.7(5) n
O4' C11' C12' 112.1(4) n
C15' C12' C13' 111.0(8) n
C15' C12' C14' 109.1(5) n
C13' C12' C14' 109.3(5) n
C15' C12' C11' 106.4(5) n
C13' C12' C11' 108.8(5) n
C14' C12' C11' 112.3(4) n
C12' C13' H13D 109.5 n
C12' C13' H13E 109.5 n
H13D C13' H13E 109.5 n
C12' C13' H13F 109.5 n
H13D C13' H13F 109.5 n
H13E C13' H13F 109.5 n
C12' C14' H14D 109.5 n
C12' C14' H14E 109.5 n
H14D C14' H14E 109.5 n
C12' C14' H14F 109.5 n
H14D C14' H14F 109.5 n
H14E C14' H14F 109.5 n
C12' C15' H15D 109.5 n
C12' C15' H15E 109.5 n
H15D C15' H15E 109.5 n
C12' C15' H15F 109.5 n
H15D C15' H15F 109.5 n
H15E C15' H15F 109.5 n
O9' C21' C5' 108.8(4) n
O9' C21' H21C 109.9 n
C5' C21' H21C 109.9 n
O9' C21' H21D 109.9 n
C5' C21' H21D 109.9 n
H21C C21' H21D 108.3 n
O10' C22' O9' 121.7(4) n
O10' C22' C23' 124.9(4) n
O9' C22' C23' 113.3(4) n
C22' C23' C26' 108.2(6) n
C22' C23' C24' 108.6(5) n
C26' C23' C24' 111.2(9) n
C22' C23' C25' 109.8(5) n
C26' C23' C25' 110.1(8) n
C24' C23' C25' 108.9(8) n
C23' C24' H24D 109.5 n
C23' C24' H24E 109.5 n
H24D C24' H24E 109.5 n
C23' C24' H24F 109.5 n
H24D C24' H24F 109.5 n
H24E C24' H24F 109.5 n
C23' C25' H25D 109.5 n
C23' C25' H25E 109.5 n
H25D C25' H25E 109.5 n
C23' C25' H25F 109.5 n
H25D C25' H25F 109.5 n
H25E C25' H25F 109.5 n
C23' C26' H26D 109.5 n
C23' C26' H26E 109.5 n
H26D C26' H26E 109.5 n
C23' C26' H26F 109.5 n
H26D C26' H26F 109.5 n
H26E C26' H26F 109.5 n

loop_
_geom_bond_atom_site_label_1
_geom_bond_atom_site_label_2
_geom_bond_site_symmetry_2
_geom_bond_distance
_geom_bond_publ_flag
O1 C1 . 1.423(5) y
O1 C1' . 1.424(5) y
O2 C6 . 1.336(6) n
O2 C2 . 1.445(5) n
O3 C6 . 1.199(7) n
O4 C11 . 1.333(6) n
O4 C3 . 1.451(5) n
O5 C1 . 1.398(6) n
O5 C5 . 1.436(6) n
O6 C11 . 1.200(7) n
O7 C16 . 1.351(6) n
O7 C4 . 1.450(6) n
O8 C16 . 1.190(8) n
O9 C22 . 1.315(7) n
O9 C21 . 1.434(6) n
O10 C22 . 1.193(7) n
O2' C6' . 1.338(6) n
O2' C2' . 1.434(5) n
O3' C6' . 1.213(7) n
O4' C11' . 1.353(7) n
O4' C3' . 1.447(6) n
O5' C1' . 1.411(6) n
O5' C5' . 1.439(6) n
O6' C11' . 1.195(6) n
O7' C4' . 1.452(8) n
O7' H7' . 0.8400 n
O9' C22' . 1.345(6) n
O9' C21' . 1.454(6) n
O10' C22' . 1.214(6) n
C1 C2 . 1.525(6) n
C1 H1A . 1.0000 n
C2 C3 . 1.506(6) n
C2 H2A . 1.0000 n
C3 C4 . 1.517(6) n
C3 H3A . 1.0000 n
C4 C5 . 1.539(6) n
C4 H4A . 1.0000 n
C5 C21 . 1.489(7) n
C5 H5A . 1.0000 n
C6 C7 . 1.511(8) n
C7 C8 . 1.513(8) n
C7 C10 . 1.528(9) n
C7 C9 . 1.536(9) n
C8 H8A . 0.9800 n
C8 H8B . 0.9800 n
C8 H8C . 0.9800 n
C9 H9A . 0.9800 n
C9 H9B . 0.9800 n
C9 H9C . 0.9800 n
C10 H10A . 0.9800 n
C10 H10B . 0.9800 n
C10 H10C . 0.9800 n
C11 C12 . 1.524(7) n
C12 C15 . 1.480(10) n
C12 C14 . 1.506(9) n
C12 C13 . 1.537(9) n
C13 H13A . 0.9800 n
C13 H13B . 0.9800 n
C13 H13C . 0.9800 n
C14 H14A . 0.9800 n
C14 H14B . 0.9800 n
C14 H14C . 0.9800 n
C15 H15A . 0.9800 n
C15 H15B . 0.9800 n
C15 H15C . 0.9800 n
C16 C17 . 1.511(9) n
C17 C18 . 1.500(10) n
C17 C19' . 1.501(11) n
C17 C20 . 1.505(11) n
C17 C18' . 1.515(10) n
C17 C19 . 1.518(10) n
C17 C20' . 1.521(11) n
C18 H18A . 0.9800 n
C18 H18B . 0.9800 n
C18 H18C . 0.9800 n
C19 H19A . 0.9800 n
C19 H19B . 0.9800 n
C19 H19C . 0.9800 n
C20 H20A . 0.9800 n
C20 H20B . 0.9800 n
C20 H20C . 0.9800 n
C18' H18D . 0.9800 n
C18' H18E . 0.9800 n
C18' H18F . 0.9800 n
C19' H19D . 0.9800 n
C19' H19E . 0.9800 n
C19' H19F . 0.9800 n
C20' H20D . 0.9800 n
C20' H20E . 0.9800 n
C20' H20F . 0.9800 n
C21 H21A . 0.9900 n
C21 H21B . 0.9900 n
C22 C23 . 1.528(9) n
C23 C26 . 1.463(11) n
C23 C24 . 1.474(10) n
C23 C25 . 1.547(10) n
C24 H24A . 0.9800 n
C24 H24B . 0.9800 n
C24 H24C . 0.9800 n
C25 H25A . 0.9800 n
C25 H25B . 0.9800 n
C25 H25C . 0.9800 n
C26 H26A . 0.9800 n
C26 H26B . 0.9800 n
C26 H26C . 0.9800 n
C1' C2' . 1.521(6) n
C1' H1B . 1.0000 n
C2' C3' . 1.512(7) n
C2' H2B . 1.0000 n
C3' C4' . 1.502(7) n
C3' H3B . 1.0000 n
C4' C5' . 1.533(7) n
C4' H4B . 1.0000 n
C5' C21' . 1.499(7) n
C5' H5B . 1.0000 n
C6' C7' . 1.521(8) n
C7' C8' . 1.489(8) n
C7' C9' . 1.510(9) n
C7' C10' . 1.560(10) n
C8' H8D . 0.9800 n
C8' H8E . 0.9800 n
C8' H8F . 0.9800 n
C9' H9D . 0.9800 n
C9' H9E . 0.9800 n
C9' H9F . 0.9800 n
C10' H10D . 0.9800 n
C10' H10E . 0.9800 n
C10' H10F . 0.9800 n
C11' C12' . 1.513(7) n
C12' C15' . 1.500(8) n
C12' C13' . 1.504(7) n
C12' C14' . 1.506(6) n
C13' H13D . 0.9800 n
C13' H13E . 0.9800 n
C13' H13F . 0.9800 n
C14' H14D . 0.9800 n
C14' H14E . 0.9800 n
C14' H14F . 0.9800 n
C15' H15D . 0.9800 n
C15' H15E . 0.9800 n
C15' H15F . 0.9800 n
C21' H21C . 0.9900 n
C21' H21D . 0.9900 n
C22' C23' . 1.509(7) n
C23' C26' . 1.515(12) n
C23' C24' . 1.516(10) n
C23' C25' . 1.522(11) n
C24' H24D . 0.9800 n
C24' H24E . 0.9800 n
C24' H24F . 0.9800 n
C25' H25D . 0.9800 n
C25' H25E . 0.9800 n
C25' H25F . 0.9800 n
C26' H26D . 0.9800 n
C26' H26E . 0.9800 n
C26' H26F . 0.9800 n

loop_
_geom_hbond_atom_site_label_D
_geom_hbond_atom_site_label_H
_geom_hbond_atom_site_label_A
_geom_hbond_site_symmetry_A
_geom_hbond_distance_DH
_geom_hbond_distance_HA
_geom_hbond_distance_DA
_geom_hbond_angle_DHA
O7' H7' O3 2_655 .84 2.04 2.868(8) 169
C2 H2A O10' 2_645 1.00 2.45 3.352(6) 149
C9 H9A O7' 2_645 .98 2.49 3.390(9) 151
C24 H24C O6 1_545 .98 2.54 3.421(10) 149

loop_
_geom_torsion_atom_site_label_1
_geom_torsion_atom_site_label_2
_geom_torsion_atom_site_label_3
_geom_torsion_atom_site_label_4
_geom_torsion
_geom_torsion_publ_flag
C5 O5 C1 O1 58.8(4) n
C5 O5 C1 C2 -61.4(4) n
C1' O1 C1 O5 73.1(4) y
C1' O1 C1 C2 -165.8(3) y
C6 O2 C2 C3 -120.3(4) n
C6 O2 C2 C1 117.0(5) n
O5 C1 C2 O2 175.5(3) n
O1 C1 C2 O2 53.5(4) n
O5 C1 C2 C3 54.7(5) n
O1 C1 C2 C3 -67.4(5) n
C11 O4 C3 C2 -135.9(4) n
C11 O4 C3 C4 104.9(4) n
O2 C2 C3 O4 68.3(4) n
C1 C2 C3 O4 -170.5(3) n
O2 C2 C3 C4 -172.6(3) n
C1 C2 C3 C4 -51.4(5) n
C16 O7 C4 C3 108.2(5) n
C16 O7 C4 C5 -134.6(4) n
O4 C3 C4 O7 -76.0(4) n
C2 C3 C4 O7 167.1(3) n
O4 C3 C4 C5 169.7(3) n
C2 C3 C4 C5 52.8(4) n
C1 O5 C5 C21 -171.6(3) n
C1 O5 C5 C4 63.9(4) n
O7 C4 C5 O5 -175.0(3) n
C3 C4 C5 O5 -58.0(5) n
O7 C4 C5 C21 63.8(5) n
C3 C4 C5 C21 -179.2(4) n
C2 O2 C6 O3 1.2(8) n
C2 O2 C6 C7 -179.3(4) n
O3 C6 C7 C8 35.6(9) n
O2 C6 C7 C8 -143.9(5) n
O3 C6 C7 C10 158.1(8) n
O2 C6 C7 C10 -21.4(8) n
O3 C6 C7 C9 -80.9(8) n
O2 C6 C7 C9 99.6(6) n
C3 O4 C11 O6 -8.3(8) n
C3 O4 C11 C12 177.1(4) n
O6 C11 C12 C15 128.5(8) n
O4 C11 C12 C15 -57.2(7) n
O6 C11 C12 C14 -111.8(8) n
O4 C11 C12 C14 62.5(7) n
O6 C11 C12 C13 8.5(9) n
O4 C11 C12 C13 -177.1(5) n
C4 O7 C16 O8 -3.7(8) n
C4 O7 C16 C17 176.4(4) n
O8 C16 C17 C18 -27.4(11) n
O7 C16 C17 C18 152.5(9) n
O8 C16 C17 C19' 131.6(11) n
O7 C16 C17 C19' -48.6(10) n
O8 C16 C17 C20 -153.9(11) n
O7 C16 C17 C20 25.9(10) n
O8 C16 C17 C18' 8.7(11) n
O7 C16 C17 C18' -171.4(8) n
O8 C16 C17 C19 90.4(10) n
O7 C16 C17 C19 -89.7(9) n
O8 C16 C17 C20' -108.8(11) n
O7 C16 C17 C20' 71.1(9) n
C22 O9 C21 C5 -173.8(5) n
O5 C5 C21 O9 -67.2(5) n
C4 C5 C21 O9 54.5(6) n
C21 O9 C22 O10 2.7(10) n
C21 O9 C22 C23 179.3(5) n
O10 C22 C23 C26 91.5(9) n
O9 C22 C23 C26 -85.0(7) n
O10 C22 C23 C24 -25.4(10) n
O9 C22 C23 C24 158.1(6) n
O10 C22 C23 C25 -145.9(8) n
O9 C22 C23 C25 37.5(8) n
C5' O5' C1' O1 59.0(5) n
C5' O5' C1' C2' -60.8(4) n
C1 O1 C1' O5' 76.7(4) y
C1 O1 C1' C2' -162.5(4) y
C6' O2' C2' C3' -151.2(4) n
C6' O2' C2' C1' 85.4(5) n
O5' C1' C2' O2' 174.1(3) n
O1 C1' C2' O2' 52.7(5) n
O5' C1' C2' C3' 53.8(5) n
O1 C1' C2' C3' -67.6(5) n
C11' O4' C3' C4' 112.2(5) n
C11' O4' C3' C2' -128.6(5) n
O2' C2' C3' O4' 67.6(4) n
C1' C2' C3' O4' -168.5(3) n
O2' C2' C3' C4' -175.0(4) n
C1' C2' C3' C4' -51.1(5) n
O4' C3' C4' O7' -71.5(5) n
C2' C3' C4' O7' 171.0(4) n
O4' C3' C4' C5' 170.4(4) n
C2' C3' C4' C5' 52.9(6) n
C1' O5' C5' C21' -171.8(4) n
C1' O5' C5' C4' 63.6(5) n
O7' C4' C5' O5' -175.1(4) n
C3' C4' C5' O5' -58.4(6) n
O7' C4' C5' C21' 63.5(6) n
C3' C4' C5' C21' -179.7(5) n
C2' O2' C6' O3' -13.6(8) n
C2' O2' C6' C7' 166.9(4) n
O3' C6' C7' C8' -121.1(7) n
O2' C6' C7' C8' 58.3(7) n
O3' C6' C7' C9' 2.4(10) n
O2' C6' C7' C9' -178.1(6) n
O3' C6' C7' C10' 120.8(7) n
O2' C6' C7' C10' -59.7(6) n
C3' O4' C11' O6' 7.3(8) n
C3' O4' C11' C12' -171.3(4) n
O6' C11' C12' C15' -95.5(8) n
O4' C11' C12' C15' 83.2(7) n
O6' C11' C12' C13' 24.2(10) n
O4' C11' C12' C13' -157.1(7) n
O6' C11' C12' C14' 145.3(6) n
O4' C11' C12' C14' -36.1(7) n
C22' O9' C21' C5' -172.9(4) n
O5' C5' C21' O9' -63.9(5) n
C4' C5' C21' O9' 57.9(6) n
C21' O9' C22' O10' -0.7(7) n
C21' O9' C22' C23' 178.6(5) n
O10' C22' C23' C26' 109.4(10) n
O9' C22' C23' C26' -69.9(9) n
O10' C22' C23' C24' -11.4(10) n
O9' C22' C23' C24' 169.3(8) n
O10' C22' C23' C25' -130.4(7) n
O9' C22' C23' C25' 50.3(8) n
C1' O1 C1 H1A -47.3 n
C1 O1 C1' H1B -43.7 n
H1A C1 C1' H1B -85.3 n
